data_4004053
loop_
_publ_author_name
'Pei, Shao-Min'
'Liu, Bin-Wen'
'Jiang, Xiao-Ming'
'Zou, Ya-Qian'
'Chen, Wen-Fa'
'Yan, Qiu-Nan'
'Guo, Guo-Cong'

_publ_section_title
;
 Superior Infrared Nonlinear Optical Performance Achieved by Synergetic
 Functional Motif and Vacancy Site Modulations
;
_journal_issue 22
_journal_name_full 'Chemistry of Materials'
_journal_page_first 8831
_journal_page_last 8837
_journal_paper_doi 10.1021/acs.chemmater.1c03046
_journal_volume 33
_journal_year 2021
_chemical_formula_moiety 'Cd Cl Ga9 K4 Se16'
_chemical_formula_sum 'Cd Cl Ga9 K4 Se16'
_chemical_formula_weight 2195.09
_chemical_melting_point ?
_chemical_name_common K4CdGa9Se16Cl
_space_group_crystal_system triclinic
_space_group_IT_number 1
_space_group_name_Hall 'P 1'
_space_group_name_H-M_alt 'P 1'
_audit_creation_method SHELXL-2013
_cell_angle_alpha 68.356(2)
_cell_angle_beta 74.920(3)
_cell_angle_gamma 84.930(2)
_cell_formula_units_Z 1
_cell_length_a 8.7720(3)
_cell_length_b 10.2955(3)
_cell_length_c 10.3146(3)
_cell_measurement_reflns_used 10256
_cell_measurement_temperature 293(2)
_cell_measurement_theta_max 30.1040
_cell_measurement_theta_min 2.1010
_cell_volume 836.01(5)
_computing_cell_refinement 'CrysAlisPro 1.171.40.59a (Rigaku OD, 2019)'
_computing_data_collection 'CrysAlisPro 1.171.40.59a (Rigaku OD, 2019)'
_computing_data_reduction 'CrysAlisPro 1.171.40.59a (Rigaku OD, 2019)'
_computing_publication_material 'SHELXL-2013 (Sheldrick, 2013)'
_computing_structure_refinement 'SHELXL-2013 (Sheldrick, 2013)'
_computing_structure_solution 'SHELXL-2013 (Sheldrick, 2013)'
_diffrn_ambient_temperature 293(2)
_diffrn_detector_area_resol_mean 10.0000
_diffrn_measured_fraction_theta_full 1.000
_diffrn_measured_fraction_theta_max 1.000
_diffrn_measurement_device_type 'ROD, Synergy Custom DW system, HyPix'
_diffrn_measurement_method CCD_Profile_fitting
_diffrn_radiation_type MoK\a
_diffrn_radiation_wavelength 0.71073
_diffrn_reflns_av_R_equivalents 0.0782
_diffrn_reflns_av_unetI/netI 0.0895
_diffrn_reflns_Laue_measured_fraction_full 1.000
_diffrn_reflns_Laue_measured_fraction_max 1.000
_diffrn_reflns_limit_h_max 10
_diffrn_reflns_limit_h_min -10
_diffrn_reflns_limit_k_max 12
_diffrn_reflns_limit_k_min -12
_diffrn_reflns_limit_l_max 12
_diffrn_reflns_limit_l_min -12
_diffrn_reflns_number 15960
_diffrn_reflns_point_group_measured_fraction_full 1.000
_diffrn_reflns_point_group_measured_fraction_max 1.000
_diffrn_reflns_theta_full 25.242
_diffrn_reflns_theta_max 25.499
_diffrn_reflns_theta_min 2.128
_exptl_absorpt_coefficient_mu 25.744
_exptl_absorpt_correction_T_max 1.00000
_exptl_absorpt_correction_T_min 0.65800
_exptl_absorpt_correction_type multi-scan
_exptl_crystal_colour orange
_exptl_crystal_density_diffrn 4.360
_exptl_crystal_density_meas ?
_exptl_crystal_description bulk
_exptl_crystal_F_000 964
_exptl_crystal_size_max 0.115
_exptl_crystal_size_mid 0.100
_exptl_crystal_size_min 0.085
_refine_diff_density_max 2.501
_refine_diff_density_min -1.152
_refine_diff_density_rms 0.286
_refine_ls_abs_structure_details
;
 Refined as an inversion twin.
;
_refine_ls_abs_structure_Flack 0.036(19)
_refine_ls_extinction_method none
_refine_ls_goodness_of_fit_ref 0.955
_refine_ls_hydrogen_treatment undef
_refine_ls_matrix_type full
_refine_ls_number_parameters 281
_refine_ls_number_reflns 6057
_refine_ls_number_restraints 3
_refine_ls_restrained_S_all 0.955
_refine_ls_R_factor_all 0.0582
_refine_ls_R_factor_gt 0.0448
_refine_ls_shift/su_max 0.000
_refine_ls_shift/su_mean 0.000
_refine_ls_structure_factor_coef Fsqd
_refine_ls_weighting_details
;
 w=1/[\s^2^(Fo^2^)]
 where P=(Fo^2^+2Fc^2^)/3
;
_refine_ls_weighting_scheme calc
_refine_ls_wR_factor_gt 0.0873
_refine_ls_wR_factor_ref 0.0916
_reflns_Friedel_coverage 1.000
_reflns_Friedel_fraction_full 1.000
_reflns_Friedel_fraction_max 1.000
_reflns_number_gt 5074
_reflns_number_total 6057
_reflns_threshold_expression 'I > 2\s(I)'
_cod_data_source_file cm1c03046_si_003.cif
_cod_data_source_block K4CdGa9Se16Cl
_cod_depositor_comments
;
The following automatic conversions were performed:

data item '_chemical_melting_point' value 'not measured' was changed
to '?' -- the value is undefined or not given.

data item '_exptl_crystal_density_meas' value 'not measured' was
changed to '?' -- the value is perceived as not measured.

Automatic conversion script
Id: cif_fix_values 7556 2019-12-06 15:28:31Z antanas 
;
_cod_database_code 4004053
_shelx_space_group_comment
;
The symmetry employed for this shelxl refinement is uniquely defined
by the following loop, which should always be used as a source of
symmetry information in preference to the above space-group names.
They are only intended as comments.
;
_shelxl_version_number 2013-2

loop_
_space_group_symop_operation_xyz
'x, y, z'

loop_
_atom_site_label
_atom_site_type_symbol
_atom_site_fract_x
_atom_site_fract_y
_atom_site_fract_z
_atom_site_U_iso_or_equiv
_atom_site_adp_type
_atom_site_occupancy
_atom_site_site_symmetry_order
_atom_site_calc_flag
_atom_site_refinement_flags_posn
_atom_site_refinement_flags_adp
_atom_site_refinement_flags_occupancy
_atom_site_disorder_assembly
_atom_site_disorder_group
K1 K 0.1430(6) 0.1355(4) 0.3811(5) 0.0413(13) Uani 1 1 d . . . . .
K2 K 1.0000(6) 1.0000(4) 1.0000(5) 0.0400(12) Uani 1 1 d . . . . .
K3 K 0.8044(6) 0.4170(5) 0.0816(5) 0.0478(14) Uani 1 1 d . . . . .
K4 K 0.3636(6) 0.3529(5) 0.9148(6) 0.0454(14) Uani 1 1 d . . . . .
Cd1 Cd 0.29649(19) 0.69430(14) 0.53067(16) 0.0212(4) Uani 1 1 d . . . . .
Ga1 Ga 0.9951(2) 0.39245(19) 0.6288(2) 0.0144(5) Uani 1 1 d . . . . .
Ga2 Ga 0.4091(2) 0.7903(2) 0.8381(2) 0.0159(5) Uani 1 1 d . . . . .
Ga3 Ga 0.8331(3) 0.7473(2) 0.6799(3) 0.0170(5) Uani 1 1 d . . . . .
Ga4 Ga 0.5935(3) 0.9926(2) 0.4251(2) 0.0143(5) Uani 1 1 d . . . . .
Ga5 Ga 0.7469(2) 0.64866(19) 0.3704(2) 0.0159(5) Uani 1 1 d . . . . .
Ga6 Ga 0.7130(3) 0.09235(19) 0.7183(2) 0.0151(5) Uani 1 1 d . . . . .
Ga7 Ga 0.4357(2) 0.3497(2) 0.4741(2) 0.0162(5) Uani 1 1 d . . . . .
Ga8 Ga 0.2169(3) 0.60184(18) 0.2163(2) 0.0159(5) Uani 1 1 d . . . . .
Ga9 Ga 0.5166(3) 0.8893(2) 0.1334(2) 0.0149(5) Uani 1 1 d . . . . .
Se1 Se 0.7667(2) 0.26832(17) 0.7975(2) 0.0158(5) Uani 1 1 d . . . . .
Se2 Se 0.5269(2) 0.51651(16) 0.55325(19) 0.0160(5) Uani 1 1 d . . . . .
Se3 Se 0.9661(2) 0.48285(17) 0.37947(18) 0.0131(5) Uani 1 1 d . . . . .
Se4 Se 0.4631(2) 0.99358(17) 0.89152(19) 0.0132(4) Uani 1 1 d . . . . .
Se5 Se 0.5532(2) 0.08756(17) 0.1899(2) 0.0193(5) Uani 1 1 d . . . . .
Se6 Se 0.3535(2) 0.90074(17) 0.60098(19) 0.0147(4) Uani 1 1 d . . . . .
Se7 Se 0.6678(2) 0.19119(17) 0.4734(2) 0.0130(5) Uani 1 1 d . . . . .
Se8 Se 0.6080(2) 0.62220(18) 0.8430(2) 0.0191(5) Uani 1 1 d . . . . .
Se9 Se 0.8232(2) 0.84063(18) 0.4261(2) 0.0145(4) Uani 1 1 d . . . . .
Se10 Se 0.0379(2) 0.57179(16) 0.7147(2) 0.0154(4) Uani 1 1 d . . . . .
Se11 Se 0.7305(3) 0.73331(19) 0.1294(2) 0.0190(4) Uani 1 1 d . . . . .
Se12 Se 0.2517(2) 0.80440(17) 0.27123(19) 0.0165(5) Uani 1 1 d . . . . .
Se13 Se 0.2113(2) 0.23683(18) 0.6561(2) 0.0188(5) Uani 1 1 d . . . . .
Se14 Se 0.1643(2) 0.6813(2) 0.9855(2) 0.0181(4) Uani 1 1 d . . . . .
Se15 Se 0.9283(2) 0.93893(17) 0.7114(2) 0.0181(5) Uani 1 1 d . . . . .
Se16 Se 0.4064(2) 0.42128(17) 0.23632(19) 0.0187(5) Uani 1 1 d . . . . .
Cl1 Cl 0.0640(6) 0.2157(5) 0.1053(6) 0.0322(11) Uani 1 1 d . . . . .

loop_
_atom_site_aniso_label
_atom_site_aniso_U_11
_atom_site_aniso_U_22
_atom_site_aniso_U_33
_atom_site_aniso_U_23
_atom_site_aniso_U_13
_atom_site_aniso_U_12
K1 0.048(3) 0.038(2) 0.029(3) -0.003(2) -0.008(2) -0.002(2)
K2 0.044(3) 0.027(2) 0.047(3) -0.006(2) -0.016(2) -0.0032(19)
K3 0.046(3) 0.049(3) 0.038(3) -0.010(2) -0.007(2) 0.016(2)
K4 0.044(3) 0.047(3) 0.040(3) -0.014(2) -0.001(3) -0.010(2)
Cd1 0.0201(8) 0.0194(7) 0.0231(8) -0.0077(6) -0.0034(6) -0.0009(5)
Ga1 0.0139(11) 0.0115(9) 0.0150(10) -0.0028(8) -0.0020(8) 0.0002(7)
Ga2 0.0144(11) 0.0156(9) 0.0152(10) -0.0038(8) -0.0014(9) -0.0020(8)
Ga3 0.0168(11) 0.0143(9) 0.0199(11) -0.0065(8) -0.0050(9) 0.0026(8)
Ga4 0.0168(11) 0.0133(9) 0.0135(9) -0.0047(7) -0.0054(8) 0.0015(7)
Ga5 0.0145(11) 0.0148(10) 0.0176(11) -0.0052(8) -0.0049(9) 0.0037(8)
Ga6 0.0151(11) 0.0120(9) 0.0179(11) -0.0050(8) -0.0040(8) 0.0002(7)
Ga7 0.0152(12) 0.0158(10) 0.0171(10) -0.0056(8) -0.0041(9) 0.0022(8)
Ga8 0.0161(11) 0.0161(10) 0.0143(10) -0.0035(8) -0.0049(8) 0.0013(8)
Ga9 0.0151(11) 0.0159(9) 0.0139(9) -0.0055(8) -0.0037(8) 0.0011(7)
Se1 0.0160(10) 0.0141(9) 0.0163(11) -0.0070(8) 0.0013(8) -0.0043(7)
Se2 0.0158(11) 0.0154(9) 0.0168(10) -0.0069(8) -0.0024(8) -0.0006(7)
Se3 0.0115(9) 0.0124(9) 0.0128(10) -0.0028(8) -0.0018(8) 0.0020(7)
Se4 0.0131(9) 0.0131(9) 0.0128(10) -0.0039(7) -0.0030(7) -0.0001(7)
Se5 0.0320(13) 0.0132(9) 0.0139(9) -0.0032(8) -0.0098(9) -0.0005(8)
Se6 0.0148(10) 0.0154(9) 0.0130(10) -0.0035(8) -0.0041(8) -0.0001(7)
Se7 0.0135(10) 0.0109(8) 0.0148(10) -0.0048(7) -0.0037(8) 0.0012(7)
Se8 0.0168(10) 0.0154(9) 0.0217(11) -0.0042(8) -0.0029(8) 0.0009(7)
Se9 0.0150(10) 0.0134(9) 0.0152(10) -0.0058(8) -0.0037(8) 0.0019(7)
Se10 0.0153(10) 0.0115(8) 0.0213(11) -0.0071(8) -0.0064(8) 0.0021(7)
Se11 0.0206(10) 0.0210(9) 0.0160(9) -0.0075(7) -0.0064(8) 0.0070(7)
Se12 0.0150(10) 0.0162(9) 0.0169(10) -0.0063(8) -0.0005(8) -0.0003(7)
Se13 0.0140(10) 0.0133(8) 0.0205(12) 0.0000(8) 0.0001(9) 0.0032(7)
Se14 0.0151(10) 0.0227(9) 0.0128(9) -0.0010(7) -0.0038(8) -0.0043(7)
Se15 0.0161(10) 0.0149(9) 0.0274(11) -0.0104(8) -0.0093(9) 0.0039(7)
Se16 0.0204(10) 0.0199(10) 0.0154(10) -0.0061(8) -0.0062(8) 0.0070(8)
Cl1 0.032(3) 0.032(2) 0.035(3) -0.011(2) -0.014(2) 0.0049(19)

loop_
_atom_type_symbol
_atom_type_description
_atom_type_scat_dispersion_real
_atom_type_scat_dispersion_imag
_atom_type_scat_source
Se Se -0.0929 2.2259 'International Tables Vol C Tables 4.2.6.8 and 6.1.1.4'
K K 0.2009 0.2494 'International Tables Vol C Tables 4.2.6.8 and 6.1.1.4'
Ga Ga 0.2307 1.6083 'International Tables Vol C Tables 4.2.6.8 and 6.1.1.4'
Cd Cd -0.8075 1.2024 'International Tables Vol C Tables 4.2.6.8 and 6.1.1.4'
Cl Cl 0.1484 0.1585 'International Tables Vol C Tables 4.2.6.8 and 6.1.1.4'

loop_
_geom_angle_atom_site_label_1
_geom_angle_atom_site_label_2
_geom_angle_atom_site_label_3
_geom_angle
_geom_angle_site_symmetry_1
_geom_angle_site_symmetry_3
_geom_angle_publ_flag
Cl1 K1 Se15 128.5(2) . 1_445 ?
Cl1 K1 Se6 143.37(19) . 1_545 ?
Se15 K1 Se6 64.47(9) 1_445 1_545 ?
Cl1 K1 Se16 89.54(15) . . ?
Se15 K1 Se16 136.84(17) 1_445 . ?
Se6 K1 Se16 98.61(15) 1_545 . ?
Cl1 K1 Se13 148.59(17) . . ?
Se15 K1 Se13 68.22(10) 1_445 . ?
Se6 K1 Se13 65.18(10) 1_545 . ?
Se16 K1 Se13 68.66(10) . . ?
Cl1 K1 Se5 86.74(16) . . ?
Se15 K1 Se5 129.74(14) 1_445 . ?
Se6 K1 Se5 66.68(10) 1_545 . ?
Se16 K1 Se5 61.74(9) . . ?
Se13 K1 Se5 101.24(14) . . ?
Cl1 K1 Se3 84.04(15) . 1_455 ?
Se15 K1 Se3 96.98(13) 1_445 1_455 ?
Se6 K1 Se3 131.50(16) 1_545 1_455 ?
Se16 K1 Se3 63.61(8) . 1_455 ?
Se13 K1 Se3 66.31(9) . 1_455 ?
Se5 K1 Se3 124.53(12) . 1_455 ?
Cl1 K1 Ga7 125.10(16) . . ?
Se15 K1 Ga7 102.68(14) 1_445 . ?
Se6 K1 Ga7 71.57(11) 1_545 . ?
Se16 K1 Ga7 35.71(7) . . ?
Se13 K1 Ga7 35.76(6) . . ?
Se5 K1 Ga7 71.89(10) . . ?
Se3 K1 Ga7 69.76(9) 1_455 . ?
Cl1 K1 K4 40.74(14) . 1_554 ?
Se15 K1 K4 168.36(18) 1_445 1_554 ?
Se6 K1 K4 120.70(15) 1_545 1_554 ?
Se16 K1 K4 54.53(9) . 1_554 ?
Se13 K1 K4 123.18(13) . 1_554 ?
Se5 K1 K4 54.02(10) . 1_554 ?
Se3 K1 K4 86.72(10) 1_455 1_554 ?
Ga7 K1 K4 88.96(11) . 1_554 ?
Cl1 K1 K3 34.28(13) . 1_455 ?
Se15 K1 K3 111.15(15) 1_445 1_455 ?
Se6 K1 K3 172.71(15) 1_545 1_455 ?
Se16 K1 K3 88.51(11) . 1_455 ?
Se13 K1 K3 119.46(13) . 1_455 ?
Se5 K1 K3 116.03(13) . 1_455 ?
Se3 K1 K3 53.44(9) 1_455 1_455 ?
Ga7 K1 K3 115.58(12) . 1_455 ?
K4 K1 K3 62.45(11) 1_554 1_455 ?
Cl1 K2 Se11 134.2(2) 1_666 1_556 ?
Cl1 K2 Se15 145.21(17) 1_666 . ?
Se11 K2 Se15 71.14(11) 1_556 . ?
Cl1 K2 Se14 137.0(2) 1_666 1_655 ?
Se11 K2 Se14 66.05(9) 1_556 1_655 ?
Se15 K2 Se14 69.58(10) . 1_655 ?
Cl1 K2 Se13 83.72(14) 1_666 1_665 ?
Se11 K2 Se13 137.96(17) 1_556 1_665 ?
Se15 K2 Se13 66.88(10) . 1_665 ?
Se14 K2 Se13 100.36(13) 1_655 1_665 ?
Cl1 K2 Se1 84.83(14) 1_666 1_565 ?
Se11 K2 Se1 97.24(13) 1_556 1_565 ?
Se15 K2 Se1 66.10(10) . 1_565 ?
Se14 K2 Se1 135.63(17) 1_655 1_565 ?
Se13 K2 Se1 63.85(9) 1_665 1_565 ?
Cl1 K2 Se12 76.62(16) 1_666 1_656 ?
Se11 K2 Se12 93.68(10) 1_556 1_656 ?
Se15 K2 Se12 132.29(13) . 1_656 ?
Se14 K2 Se12 63.02(8) 1_655 1_656 ?
Se13 K2 Se12 116.08(14) 1_665 1_656 ?
Se1 K2 Se12 161.22(16) 1_565 1_656 ?
Cl1 K2 Se4 81.32(16) 1_666 1_655 ?
Se11 K2 Se4 130.30(12) 1_556 1_655 ?
Se15 K2 Se4 98.58(12) . 1_655 ?
Se14 K2 Se4 64.90(9) 1_655 1_655 ?
Se13 K2 Se4 60.33(8) 1_665 1_655 ?
Se1 K2 Se4 123.51(12) 1_565 1_655 ?
Se12 K2 Se4 56.88(8) 1_656 1_655 ?
Cl1 K2 K4 36.68(13) 1_666 1_665 ?
Se11 K2 K4 169.08(17) 1_556 1_665 ?
Se15 K2 K4 119.78(13) . 1_665 ?
Se14 K2 K4 115.91(13) 1_655 1_665 ?
Se13 K2 K4 52.96(9) 1_665 1_665 ?
Se1 K2 K4 88.31(10) 1_565 1_665 ?
Se12 K2 K4 78.60(12) 1_656 1_665 ?
Se4 K2 K4 51.13(9) 1_655 1_665 ?
Cl1 K2 K3 35.92(13) 1_666 1_566 ?
Se11 K2 K3 115.20(13) 1_556 1_566 ?
Se15 K2 K3 118.83(13) . 1_566 ?
Se14 K2 K3 171.59(17) 1_655 1_566 ?
Se13 K2 K3 84.09(10) 1_665 1_566 ?
Se1 K2 K3 52.76(9) 1_565 1_566 ?
Se12 K2 K3 108.64(14) 1_656 1_566 ?
Se4 K2 K3 112.16(13) 1_655 1_566 ?
K4 K2 K3 61.17(11) 1_665 1_566 ?
Cl1 K3 Se8 141.2(2) 1_655 1_554 ?
Cl1 K3 Se16 137.83(18) 1_655 . ?
Se8 K3 Se16 68.42(11) 1_554 . ?
Cl1 K3 Se11 135.0(2) 1_655 . ?
Se8 K3 Se11 70.87(11) 1_554 . ?
Se16 K3 Se11 73.41(11) . . ?
Cl1 K3 Se10 82.95(16) 1_655 1_654 ?
Se8 K3 Se10 64.23(10) 1_554 1_654 ?
Se16 K3 Se10 132.52(16) . 1_654 ?
Se11 K3 Se10 93.94(12) . 1_654 ?
Cl1 K3 Se7 80.39(15) 1_655 . ?
Se8 K3 Se7 132.00(16) 1_554 . ?
Se16 K3 Se7 63.60(9) . . ?
Se11 K3 Se7 96.25(13) . . ?
Se10 K3 Se7 163.19(16) 1_654 . ?
Cl1 K3 Se5 83.06(15) 1_655 . ?
Se8 K3 Se5 95.15(14) 1_554 . ?
Se16 K3 Se5 60.91(9) . . ?
Se11 K3 Se5 134.08(16) . . ?
Se10 K3 Se5 119.66(15) 1_654 . ?
Se7 K3 Se5 60.42(8) . . ?
Cl1 K3 Se1 80.87(16) 1_655 1_554 ?
Se8 K3 Se1 65.60(10) 1_554 1_554 ?
Se16 K3 Se1 96.67(14) . 1_554 ?
Se11 K3 Se1 135.84(15) . 1_554 ?
Se10 K3 Se1 60.87(9) 1_654 1_554 ?
Se7 K3 Se1 118.08(13) . 1_554 ?
Se5 K3 Se1 59.04(9) . 1_554 ?
Cl1 K3 K2 36.20(14) 1_655 1_544 ?
Se8 K3 K2 113.91(15) 1_554 1_544 ?
Se16 K3 K2 116.25(14) . 1_544 ?
Se11 K3 K2 170.08(17) . 1_544 ?
Se10 K3 K2 81.08(11) 1_654 1_544 ?
Se7 K3 K2 86.76(11) . 1_544 ?
Se5 K3 K2 55.39(9) . 1_544 ?
Se1 K3 K2 48.33(9) 1_554 1_544 ?
Cl1 K3 K4 121.12(19) 1_655 1_554 ?
Se8 K3 K4 44.99(9) 1_554 1_554 ?
Se16 K3 K4 50.85(10) . 1_554 ?
Se11 K3 K4 103.82(14) . 1_554 ?
Se10 K3 K4 91.08(13) 1_654 1_554 ?
Se7 K3 K4 99.40(13) . 1_554 ?
Se5 K3 K4 50.16(9) . 1_554 ?
Se1 K3 K4 47.07(9) 1_554 1_554 ?
K2 K3 K4 84.94(12) 1_544 1_554 ?
Cl1 K3 K4 34.88(12) 1_655 1_654 ?
Se8 K3 K4 118.45(14) 1_554 1_654 ?
Se16 K3 K4 172.50(14) . 1_654 ?
Se11 K3 K4 111.07(15) . 1_654 ?
Se10 K3 K4 54.22(9) 1_654 1_654 ?
Se7 K3 K4 109.39(14) . 1_654 ?
Se5 K3 K4 113.90(13) . 1_654 ?
Se1 K3 K4 84.23(11) 1_554 1_654 ?
K2 K3 K4 59.08(10) 1_544 1_654 ?
K4 K3 K4 131.10(16) 1_554 1_654 ?
Cl1 K3 K1 33.89(14) 1_655 1_655 ?
Se8 K3 K1 173.34(16) 1_554 1_655 ?
Se16 K3 K1 118.24(13) . 1_655 ?
Se11 K3 K1 110.21(15) . 1_655 ?
Se10 K3 K1 109.12(14) 1_654 1_655 ?
Se7 K3 K1 54.66(9) . 1_655 ?
Se5 K3 K1 88.64(11) . 1_655 ?
Se1 K3 K1 112.17(13) 1_554 1_655 ?
K2 K3 K1 63.99(11) 1_544 1_655 ?
K4 K3 K1 138.52(14) 1_554 1_655 ?
K4 K3 K1 54.90(10) 1_654 1_655 ?
Cl1 K4 Se8 142.3(2) 1_556 . ?
Cl1 K4 Se2 138.6(2) 1_556 . ?
Se8 K4 Se2 67.10(10) . . ?
Cl1 K4 Se1 139.92(18) 1_556 . ?
Se8 K4 Se1 68.67(11) . . ?
Se2 K4 Se1 65.48(10) . . ?
Cl1 K4 Se16 84.64(16) 1_556 1_556 ?
Se8 K4 Se16 64.40(10) . 1_556 ?
Se2 K4 Se16 131.50(15) . 1_556 ?
Se1 K4 Se16 96.66(14) . 1_556 ?
Cl1 K4 Se5 85.15(15) 1_556 1_556 ?
Se8 K4 Se5 95.87(14) . 1_556 ?
Se2 K4 Se5 127.77(16) . 1_556 ?
Se1 K4 Se5 62.36(10) . 1_556 ?
Se16 K4 Se5 59.23(9) 1_556 1_556 ?
Cl1 K4 Se4 83.53(15) 1_556 1_545 ?
Se8 K4 Se4 129.56(16) . 1_545 ?
Se2 K4 Se4 91.85(13) . 1_545 ?
Se1 K4 Se4 60.89(9) . 1_545 ?
Se16 K4 Se4 119.39(14) 1_556 1_545 ?
Se5 K4 Se4 60.65(8) 1_556 1_545 ?
Cl1 K4 Se13 79.50(16) 1_556 . ?
Se8 K4 Se13 129.90(15) . . ?
Se2 K4 Se13 63.22(10) . . ?
Se1 K4 Se13 95.74(12) . . ?
Se16 K4 Se13 164.13(15) 1_556 . ?
Se5 K4 Se13 119.22(12) 1_556 . ?
Se4 K4 Se13 59.37(8) 1_545 . ?
Cl1 K4 Se14 83.16(15) 1_556 . ?
Se8 K4 Se14 63.65(9) . . ?
Se2 K4 Se14 96.83(12) . . ?
Se1 K4 Se14 132.28(14) . . ?
Se16 K4 Se14 61.15(8) 1_556 . ?
Se5 K4 Se14 119.97(14) 1_556 . ?
Se4 K4 Se14 166.55(16) 1_545 . ?
Se13 K4 Se14 115.95(15) . . ?
Cl1 K4 K1 40.07(14) 1_556 1_556 ?
Se8 K4 K1 114.28(15) . 1_556 ?
Se2 K4 K1 178.57(18) . 1_556 ?
Se1 K4 K1 115.21(15) . 1_556 ?
Se16 K4 K1 49.88(10) 1_556 1_556 ?
Se5 K4 K1 52.87(10) 1_556 1_556 ?
Se4 K4 K1 87.49(11) 1_545 1_556 ?
Se13 K4 K1 115.36(13) . 1_556 ?
Se14 K4 K1 83.59(11) . 1_556 ?
Cl1 K4 K2 36.81(13) 1_556 1_445 ?
Se8 K4 K2 176.19(16) . 1_445 ?
Se2 K4 K2 111.42(15) . 1_445 ?
Se1 K4 K2 114.20(12) . 1_445 ?
Se16 K4 K2 116.96(13) 1_556 1_445 ?
Se5 K4 K2 87.79(10) 1_556 1_445 ?
Se4 K4 K2 53.41(9) 1_545 1_445 ?
Se13 K4 K2 48.28(9) . 1_445 ?
Se14 K4 K2 113.52(13) . 1_445 ?
K1 K4 K2 67.18(11) 1_556 1_445 ?
Cl1 K4 K3 124.24(19) 1_556 1_556 ?
Se8 K4 K3 44.16(9) . 1_556 ?
Se2 K4 K3 97.15(13) . 1_556 ?
Se1 K4 K3 52.48(10) . 1_556 ?
Se16 K4 K3 45.43(9) 1_556 1_556 ?
Se5 K4 K3 51.70(9) 1_556 1_556 ?
Se4 K4 K3 99.29(13) 1_545 1_556 ?
Se13 K4 K3 148.19(14) . 1_556 ?
Se14 K4 K3 89.83(12) . 1_556 ?
K1 K4 K3 84.21(13) 1_556 1_556 ?
K2 K4 K3 139.47(13) 1_445 1_556 ?
Se2 Cd1 Se6 109.87(8) . . ?
Se2 Cd1 Se12 113.89(8) . . ?
Se6 Cd1 Se12 106.78(7) . . ?
Se2 Cd1 Se10 109.06(7) . . ?
Se6 Cd1 Se10 106.61(7) . . ?
Se12 Cd1 Se10 110.36(8) . . ?
Se13 Ga1 Se1 106.84(9) 1_655 . ?
Se13 Ga1 Se10 106.25(11) 1_655 1_655 ?
Se1 Ga1 Se10 104.71(9) . 1_655 ?
Se13 Ga1 Se3 111.82(9) 1_655 . ?
Se1 Ga1 Se3 112.61(10) . . ?
Se10 Ga1 Se3 114.01(9) 1_655 . ?
Se8 Ga2 Se14 109.98(11) . . ?
Se8 Ga2 Se6 112.88(10) . . ?
Se14 Ga2 Se6 102.86(11) . . ?
Se8 Ga2 Se4 116.46(11) . . ?
Se14 Ga2 Se4 111.48(10) . . ?
Se6 Ga2 Se4 102.15(9) . . ?
Se8 Ga3 Se15 120.43(12) . . ?
Se8 Ga3 Se10 102.09(9) . 1_655 ?
Se15 Ga3 Se10 105.05(11) . 1_655 ?
Se8 Ga3 Se9 115.49(11) . . ?
Se15 Ga3 Se9 103.32(10) . . ?
Se10 Ga3 Se9 109.84(10) 1_655 . ?
Se5 Ga4 Se6 111.49(11) 1_565 . ?
Se5 Ga4 Se9 109.31(11) 1_565 . ?
Se6 Ga4 Se9 117.85(9) . . ?
Se5 Ga4 Se7 105.54(9) 1_565 1_565 ?
Se6 Ga4 Se7 105.95(9) . 1_565 ?
Se9 Ga4 Se7 105.77(10) . 1_565 ?
Se11 Ga5 Se2 118.42(12) . . ?
Se11 Ga5 Se9 108.89(10) . . ?
Se2 Ga5 Se9 111.83(10) . . ?
Se11 Ga5 Se3 104.87(10) . . ?
Se2 Ga5 Se3 104.60(9) . . ?
Se9 Ga5 Se3 107.39(11) . . ?
Se15 Ga6 Se1 110.14(11) 1_545 . ?
Se15 Ga6 Se4 116.88(9) 1_545 1_545 ?
Se1 Ga6 Se4 101.55(9) . 1_545 ?
Se15 Ga6 Se7 107.38(10) 1_545 . ?
Se1 Ga6 Se7 112.08(9) . . ?
Se4 Ga6 Se7 108.85(11) 1_545 . ?
Se16 Ga7 Se13 114.94(11) . . ?
Se16 Ga7 Se2 119.58(10) . . ?
Se13 Ga7 Se2 106.25(10) . . ?
Se16 Ga7 Se7 103.34(10) . . ?
Se13 Ga7 Se7 111.62(9) . . ?
Se2 Ga7 Se7 100.04(9) . . ?
Se16 Ga7 K1 60.35(9) . . ?
Se13 Ga7 K1 61.29(10) . . ?
Se2 Ga7 K1 160.27(11) . . ?
Se7 Ga7 K1 98.96(10) . . ?
Se16 Ga8 Se14 110.25(11) . 1_554 ?
Se16 Ga8 Se12 121.18(12) . . ?
Se14 Ga8 Se12 107.94(10) 1_554 . ?
Se16 Ga8 Se3 104.61(9) . 1_455 ?
Se14 Ga8 Se3 103.33(11) 1_554 1_455 ?
Se12 Ga8 Se3 108.04(9) . 1_455 ?
Se11 Ga9 Se5 116.35(11) . 1_565 ?
Se11 Ga9 Se12 120.82(10) . . ?
Se5 Ga9 Se12 104.96(10) 1_565 . ?
Se11 Ga9 Se4 110.06(9) . 1_554 ?
Se5 Ga9 Se4 103.61(9) 1_565 1_554 ?
Se12 Ga9 Se4 98.36(9) . 1_554 ?
Ga6 Se1 Ga1 106.94(10) . . ?
Ga6 Se1 K4 95.68(11) . . ?
Ga1 Se1 K4 135.66(10) . . ?
Ga6 Se1 K2 84.22(10) . 1_545 ?
Ga1 Se1 K2 92.68(10) . 1_545 ?
K4 Se1 K2 127.82(12) . 1_545 ?
Ga6 Se1 K3 154.83(11) . 1_556 ?
Ga1 Se1 K3 92.48(10) . 1_556 ?
K4 Se1 K3 80.45(12) . 1_556 ?
K2 Se1 K3 78.91(12) 1_545 1_556 ?
Ga5 Se2 Ga7 109.62(9) . . ?
Ga5 Se2 Cd1 103.06(8) . . ?
Ga7 Se2 Cd1 99.91(9) . . ?
Ga5 Se2 K4 146.79(13) . . ?
Ga7 Se2 K4 96.87(11) . . ?
Cd1 Se2 K4 91.29(11) . . ?
Ga5 Se3 Ga1 106.96(9) . . ?
Ga5 Se3 Ga8 110.82(9) . 1_655 ?
Ga1 Se3 Ga8 108.65(9) . 1_655 ?
Ga5 Se3 K1 152.05(12) . 1_655 ?
Ga1 Se3 K1 82.57(10) . 1_655 ?
Ga8 Se3 K1 89.79(9) 1_655 1_655 ?
Ga6 Se4 Ga2 104.82(9) 1_565 . ?
Ga6 Se4 Ga9 107.56(9) 1_565 1_556 ?
Ga2 Se4 Ga9 103.97(8) . 1_556 ?
Ga6 Se4 K4 88.45(10) 1_565 1_565 ?
Ga2 Se4 K4 152.25(13) . 1_565 ?
Ga9 Se4 K4 94.71(11) 1_556 1_565 ?
Ga6 Se4 K2 149.17(10) 1_565 1_455 ?
Ga2 Se4 K2 81.17(10) . 1_455 ?
Ga9 Se4 K2 99.95(10) 1_556 1_455 ?
K4 Se4 K2 75.46(11) 1_565 1_455 ?
Ga4 Se5 Ga9 104.77(9) 1_545 1_545 ?
Ga4 Se5 K1 83.46(11) 1_545 . ?
Ga9 Se5 K1 100.24(11) 1_545 . ?
Ga4 Se5 K4 150.35(11) 1_545 1_554 ?
Ga9 Se5 K4 97.21(11) 1_545 1_554 ?
K1 Se5 K4 73.11(11) . 1_554 ?
Ga4 Se5 K3 93.81(11) 1_545 . ?
Ga9 Se5 K3 145.73(11) 1_545 . ?
K1 Se5 K3 110.44(11) . . ?
K4 Se5 K3 78.14(11) 1_554 . ?
Ga4 Se6 Ga2 109.31(10) . . ?
Ga4 Se6 Cd1 100.89(8) . . ?
Ga2 Se6 Cd1 105.12(8) . . ?
Ga4 Se6 K1 89.79(10) . 1_565 ?
Ga2 Se6 K1 149.70(11) . 1_565 ?
Cd1 Se6 K1 93.55(10) . 1_565 ?
Ga4 Se7 Ga6 105.74(9) 1_545 . ?
Ga4 Se7 Ga7 106.96(10) 1_545 . ?
Ga6 Se7 Ga7 109.17(10) . . ?
Ga4 Se7 K3 94.49(11) 1_545 . ?
Ga6 Se7 K3 149.87(12) . . ?
Ga7 Se7 K3 85.15(10) . . ?
Ga2 Se8 Ga3 104.61(9) . . ?
Ga2 Se8 K3 136.89(13) . 1_556 ?
Ga3 Se8 K3 94.70(12) . 1_556 ?
Ga2 Se8 K4 95.60(12) . . ?
Ga3 Se8 K4 143.21(13) . . ?
K3 Se8 K4 90.85(14) 1_556 . ?
Ga4 Se9 Ga5 104.61(10) . . ?
Ga4 Se9 Ga3 103.31(9) . . ?
Ga5 Se9 Ga3 107.43(9) . . ?
Ga1 Se10 Ga3 109.99(10) 1_455 1_455 ?
Ga1 Se10 Cd1 102.48(8) 1_455 . ?
Ga3 Se10 Cd1 105.61(8) 1_455 . ?
Ga1 Se10 K3 97.93(11) 1_455 1_456 ?
Ga3 Se10 K3 86.59(10) 1_455 1_456 ?
Cd1 Se10 K3 150.67(12) . 1_456 ?
Ga5 Se11 Ga9 101.99(10) . . ?
Ga5 Se11 K2 97.80(13) . 1_554 ?
Ga9 Se11 K2 91.94(10) . 1_554 ?
Ga5 Se11 K3 95.75(11) . . ?
Ga9 Se11 K3 136.66(13) . . ?
K2 Se11 K3 124.56(13) 1_554 . ?
Ga8 Se12 Ga9 104.77(9) . . ?
Ga8 Se12 Cd1 102.87(8) . . ?
Ga9 Se12 Cd1 100.46(9) . . ?
Ga8 Se12 K2 85.77(10) . 1_454 ?
Ga9 Se12 K2 102.16(10) . 1_454 ?
Cd1 Se12 K2 152.79(10) . 1_454 ?
Ga7 Se13 Ga1 107.62(8) . 1_455 ?
Ga7 Se13 K1 82.96(10) . . ?
Ga1 Se13 K1 88.44(11) 1_455 . ?
Ga7 Se13 K2 156.43(12) . 1_445 ?
Ga1 Se13 K2 93.43(10) 1_455 1_445 ?
K1 Se13 K2 108.70(12) . 1_445 ?
Ga7 Se13 K4 87.56(10) . . ?
Ga1 Se13 K4 98.46(10) 1_455 . ?
K1 Se13 K4 169.63(13) . . ?
K2 Se13 K4 78.76(12) 1_445 . ?
Ga8 Se14 Ga2 100.92(11) 1_556 . ?
Ga8 Se14 K2 95.48(12) 1_556 1_455 ?
Ga2 Se14 K2 91.97(11) . 1_455 ?
Ga8 Se14 K4 91.13(11) 1_556 . ?
Ga2 Se14 K4 83.18(10) . . ?
K2 Se14 K4 172.45(12) 1_455 . ?
Ga6 Se15 Ga3 105.02(10) 1_565 . ?
Ga6 Se15 K1 96.45(11) 1_565 1_665 ?
Ga3 Se15 K1 105.30(12) . 1_665 ?
Ga6 Se15 K2 87.93(11) 1_565 . ?
Ga3 Se15 K2 135.16(11) . . ?
K1 Se15 K2 115.82(13) 1_665 . ?
Ga7 Se16 Ga8 105.43(10) . . ?
Ga7 Se16 K3 94.93(12) . . ?
Ga8 Se16 K3 133.00(11) . . ?
Ga7 Se16 K1 83.94(11) . . ?
Ga8 Se16 K1 97.97(12) . . ?
K3 Se16 K1 126.41(12) . . ?
Ga7 Se16 K4 153.10(10) . 1_554 ?
Ga8 Se16 K4 94.67(11) . 1_554 ?
K3 Se16 K4 83.72(13) . 1_554 ?
K1 Se16 K4 75.59(12) . 1_554 ?
K1 Cl1 K3 111.8(2) . 1_455 ?
K1 Cl1 K4 99.2(2) . 1_554 ?
K3 Cl1 K4 110.4(2) 1_455 1_554 ?
K1 Cl1 K2 120.4(2) . 1_444 ?
K3 Cl1 K2 107.9(2) 1_455 1_444 ?
K4 Cl1 K2 106.5(2) 1_554 1_444 ?

loop_
_geom_bond_atom_site_label_1
_geom_bond_atom_site_label_2
_geom_bond_distance
_geom_bond_site_symmetry_2
_geom_bond_publ_flag
K1 Cl1 2.907(8) . ?
K1 Se15 3.391(5) 1_445 ?
K1 Se6 3.427(5) 1_545 ?
K1 Se16 3.520(5) . ?
K1 Se13 3.559(6) . ?
K1 Se5 3.715(5) . ?
K1 Se3 3.766(5) 1_455 ?
K2 Cl1 2.956(7) 1_666 ?
K2 Se11 3.422(5) 1_556 ?
K2 Se15 3.475(6) . ?
K2 Se14 3.505(5) 1_655 ?
K2 Se13 3.600(5) 1_665 ?
K2 Se1 3.626(5) 1_565 ?
K2 Se12 3.876(5) 1_656 ?
K2 Se4 3.924(5) 1_655 ?
K3 Cl1 2.936(7) 1_655 ?
K3 Se8 3.348(6) 1_554 ?
K3 Se16 3.444(5) . ?
K3 Se11 3.452(6) . ?
K3 Se10 3.626(5) 1_654 ?
K3 Se7 3.770(5) . ?
K3 Se5 3.854(5) . ?
K3 Se1 3.865(6) 1_554 ?
K4 Cl1 2.947(7) 1_556 ?
K4 Se8 3.397(5) . ?
K4 Se2 3.436(6) . ?
K4 Se1 3.568(6) . ?
K4 Se16 3.749(6) 1_556 ?
K4 Se5 3.770(6) 1_556 ?
K4 Se4 3.805(5) 1_545 ?
K4 Se13 3.850(6) . ?
K4 Se14 3.890(5) . ?
Cd1 Se2 2.601(2) . ?
Cd1 Se6 2.609(2) . ?
Cd1 Se12 2.614(3) . ?
Cd1 Se10 2.615(2) . ?
Ga1 Se13 2.377(3) 1_655 ?
Ga1 Se1 2.382(2) . ?
Ga1 Se10 2.417(3) 1_655 ?
Ga1 Se3 2.465(2) . ?
Ga2 Se8 2.343(3) . ?
Ga2 Se14 2.377(3) . ?
Ga2 Se6 2.446(3) . ?
Ga2 Se4 2.464(3) . ?
Ga3 Se8 2.347(3) . ?
Ga3 Se15 2.367(3) . ?
Ga3 Se10 2.430(3) 1_655 ?
Ga3 Se9 2.456(3) . ?
Ga4 Se5 2.367(3) 1_565 ?
Ga4 Se6 2.390(3) . ?
Ga4 Se9 2.439(3) . ?
Ga4 Se7 2.451(2) 1_565 ?
Ga5 Se11 2.351(3) . ?
Ga5 Se2 2.411(2) . ?
Ga5 Se9 2.440(3) . ?
Ga5 Se3 2.453(3) . ?
Ga6 Se15 2.356(3) 1_545 ?
Ga6 Se1 2.370(3) . ?
Ga6 Se4 2.459(2) 1_545 ?
Ga6 Se7 2.475(3) . ?
Ga7 Se16 2.364(3) . ?
Ga7 Se13 2.371(2) . ?
Ga7 Se2 2.423(3) . ?
Ga7 Se7 2.494(3) . ?
Ga8 Se16 2.369(3) . ?
Ga8 Se14 2.369(3) 1_554 ?
Ga8 Se12 2.416(3) . ?
Ga8 Se3 2.490(2) 1_455 ?
Ga9 Se11 2.362(3) . ?
Ga9 Se5 2.387(3) 1_565 ?
Ga9 Se12 2.431(3) . ?
Ga9 Se4 2.479(2) 1_554 ?
Se1 K2 3.626(5) 1_545 ?
Se1 K3 3.865(6) 1_556 ?
Se3 Ga8 2.490(2) 1_655 ?
Se3 K1 3.766(5) 1_655 ?
Se4 Ga6 2.459(2) 1_565 ?
Se4 Ga9 2.479(2) 1_556 ?
Se4 K4 3.805(5) 1_565 ?
Se4 K2 3.924(5) 1_455 ?
Se5 Ga4 2.367(3) 1_545 ?
Se5 Ga9 2.387(3) 1_545 ?
Se5 K4 3.770(6) 1_554 ?
Se6 K1 3.427(5) 1_565 ?
Se7 Ga4 2.451(2) 1_545 ?
Se8 K3 3.348(6) 1_556 ?
Se10 Ga1 2.417(3) 1_455 ?
Se10 Ga3 2.430(3) 1_455 ?
Se10 K3 3.626(5) 1_456 ?
Se11 K2 3.422(5) 1_554 ?
Se12 K2 3.876(5) 1_454 ?
Se13 Ga1 2.377(3) 1_455 ?
Se13 K2 3.600(5) 1_445 ?
Se14 Ga8 2.369(3) 1_556 ?
Se14 K2 3.504(5) 1_455 ?
Se15 Ga6 2.356(3) 1_565 ?
Se15 K1 3.391(5) 1_665 ?
Se16 K4 3.749(6) 1_554 ?
Cl1 K3 2.936(7) 1_455 ?
Cl1 K4 2.947(7) 1_554 ?
Cl1 K2 2.956(7) 1_444 ?
